data_7027291
loop_
_publ_author_name
'Paul, Rowena L.'
'Amoroso, Angelo J.'
'Jones, Peter L.'
'Couchman, Samantha M.'
'Reeves, Zoe R.'
'Rees, Leigh H.'
'Jeffery, John C.'
'McCleverty, Jon A.'
'Ward, Michael D.'

_publ_section_title
;
 Effects of metal co-ordination geometry on self-assembly: a monomeric
 complex with trigonal prismatic metal co-ordination vs. tetrameric
 complexes with octahedral metal co-ordination
;
_journal_issue 10
_journal_name_full 'Journal of the Chemical Society, Dalton Transactions'
_journal_page_first 1563
_journal_paper_doi 10.1039/a900805e
_journal_year 1999
_chemical_formula_sum 'C25 H21 B Cl2 Co F6 N9 P'
_chemical_formula_weight 733.12
_chemical_name_systematic
; 
 ? 
;
_space_group_IT_number 2
_symmetry_cell_setting triclinic
_symmetry_space_group_name_Hall '-P 1'
_symmetry_space_group_name_H-M 'P -1'
_atom_sites_solution_hydrogens geom
_atom_sites_solution_primary direct
_atom_sites_solution_secondary difmap
_audit_creation_method SHELXL
_cell_angle_alpha 62.36(2)
_cell_angle_beta 77.69(2)
_cell_angle_gamma 85.73(2)
_cell_formula_units_Z 2
_cell_length_a 11.240(2)
_cell_length_b 12.224(3)
_cell_length_c 12.359(3)
_cell_measurement_temperature 173(2)
_cell_volume 1469.1(6)
_computing_structure_refinement 'SHELXL-93 (Sheldrick, 1993)'
_computing_structure_solution 'SHELXS-86 (Sheldrick, 1990)'
_diffrn_ambient_temperature 173(2)
_diffrn_measurement_device 'Siemens SMART Area Detector'
_diffrn_measurement_method '\w rotation with narrow frames (0.3 degrees)'
_diffrn_radiation_monochromator graphite
_diffrn_radiation_source 'fine-focus sealed tube'
_diffrn_radiation_type MoK\a
_diffrn_radiation_wavelength 0.71073
_diffrn_reflns_av_R_equivalents 0.0833
_diffrn_reflns_av_sigmaI/netI 0.1303
_diffrn_reflns_limit_h_max 14
_diffrn_reflns_limit_h_min -14
_diffrn_reflns_limit_k_max 15
_diffrn_reflns_limit_k_min -15
_diffrn_reflns_limit_l_max 16
_diffrn_reflns_limit_l_min -16
_diffrn_reflns_number 12659
_diffrn_reflns_theta_max 25.00
_diffrn_reflns_theta_min 1.86
_exptl_absorpt_coefficient_mu 0.894
_exptl_absorpt_correction_T_max 0.97
_exptl_absorpt_correction_T_min 0.85
_exptl_absorpt_correction_type 'Empirical, pseudo-azimuthal scan (SADABS)'
_exptl_crystal_colour pink
_exptl_crystal_density_diffrn 1.657
_exptl_crystal_description plate
_exptl_crystal_F_000 738
_exptl_crystal_size_max 0.16
_exptl_crystal_size_mid 0.16
_exptl_crystal_size_min 0.04
_refine_diff_density_max 0.765
_refine_diff_density_min -1.046
_refine_diff_density_rms 0.116
_refine_ls_extinction_method none
_refine_ls_goodness_of_fit_all 1.009
_refine_ls_goodness_of_fit_obs 1.130
_refine_ls_matrix_type full
_refine_ls_number_parameters 406
_refine_ls_number_reflns 5128
_refine_ls_number_restraints 0
_refine_ls_restrained_S_all 1.021
_refine_ls_restrained_S_obs 1.130
_refine_ls_R_factor_all 0.1372
_refine_ls_R_factor_obs 0.0737
_refine_ls_shift/esd_max 0.000
_refine_ls_shift/esd_mean 0.000
_refine_ls_structure_factor_coef Fsqd
_refine_ls_weighting_details 'w=1/[\s^2^(Fo^2^)+(0.1066P)^2^+0.0000P] where P=(Fo^2^+2Fc^2^)/3'
_refine_ls_weighting_scheme calc
_refine_ls_wR_factor_all 0.2078
_refine_ls_wR_factor_obs 0.1733
_reflns_number_observed 3050
_reflns_number_total 5160
_reflns_observed_criterion >2sigma(I)
_cod_data_source_file 900805esup1.cif
_cod_data_source_block beth
_cod_depositor_comments
;
The following automatic conversions were performed:

'_refine_ls_weighting_scheme' value 'calc
w=1/[\s^2^(Fo^2^)+(0.1066P)^2^+0.0000P] where P=(Fo^2^+2Fc^2^)/3' was
changed to 'calc'. New tag '_refine_ls_weighting_details' was
created. The value of the new tag was set to
'w=1/[\s^2^(Fo^2^)+(0.1066P)^2^+0.0000P] where P=(Fo^2^+2Fc^2^)/3'.

Automatic conversion script
Id: cif_fix_values 3143 2015-03-26 13:38:13Z robertas 
;
_cod_original_cell_volume 1469.2(6)
_cod_original_sg_symbol_H-M P-1
_cod_database_code 7027291

loop_
_symmetry_equiv_pos_as_xyz
'x, y, z'
'-x, -y, -z'

loop_
_atom_site_aniso_label
_atom_site_aniso_U_11
_atom_site_aniso_U_22
_atom_site_aniso_U_33
_atom_site_aniso_U_23
_atom_site_aniso_U_13
_atom_site_aniso_U_12
Co1 0.0142(5) 0.0219(5) 0.0182(5) -0.0095(4) -0.0023(4) 0.0006(4)
N11 0.010(3) 0.031(3) 0.021(3) -0.015(3) -0.003(2) 0.000(2)
N12 0.015(3) 0.028(3) 0.020(3) -0.011(3) -0.005(2) 0.002(2)
N21 0.014(3) 0.025(3) 0.019(3) -0.010(2) -0.001(2) -0.003(2)
N31 0.020(3) 0.025(3) 0.025(3) -0.011(3) -0.004(3) 0.003(2)
N32 0.016(3) 0.030(3) 0.021(3) -0.010(3) -0.002(2) 0.002(2)
N41 0.025(3) 0.023(3) 0.018(3) -0.009(2) -0.006(3) -0.002(2)
N51 0.017(3) 0.030(3) 0.026(3) -0.015(3) 0.000(3) 0.000(2)
N52 0.015(3) 0.028(3) 0.026(3) -0.012(3) -0.003(3) -0.003(2)
N61 0.017(3) 0.022(3) 0.020(3) -0.008(2) -0.004(2) 0.001(2)
C13 0.028(4) 0.018(3) 0.022(4) -0.012(3) -0.003(3) 0.003(3)
C14 0.025(4) 0.026(4) 0.015(3) -0.008(3) -0.003(3) -0.006(3)
C15 0.016(4) 0.014(3) 0.022(4) -0.008(3) -0.002(3) 0.002(3)
C22 0.022(4) 0.018(3) 0.024(4) -0.006(3) -0.008(3) -0.001(3)
C23 0.024(4) 0.030(4) 0.032(4) -0.009(3) -0.007(3) 0.003(3)
C24 0.021(4) 0.049(5) 0.043(5) -0.022(4) -0.013(4) -0.002(3)
C25 0.015(4) 0.051(5) 0.034(4) -0.019(4) -0.007(3) 0.005(3)
C26 0.027(4) 0.029(4) 0.020(4) -0.009(3) -0.005(3) -0.001(3)
C33 0.019(4) 0.035(4) 0.038(4) -0.024(4) -0.015(3) 0.013(3)
C34 0.029(4) 0.023(4) 0.031(4) -0.012(3) -0.020(4) 0.018(3)
C35 0.027(4) 0.028(4) 0.021(4) -0.010(3) -0.011(3) 0.000(3)
C42 0.034(4) 0.017(3) 0.015(3) -0.006(3) -0.007(3) -0.004(3)
C43 0.044(5) 0.026(4) 0.025(4) -0.009(3) -0.011(4) -0.005(3)
C44 0.048(5) 0.029(4) 0.018(4) -0.002(3) -0.002(4) -0.015(4)
C45 0.030(4) 0.037(4) 0.019(4) -0.009(3) 0.003(3) -0.012(3)
C46 0.024(4) 0.030(4) 0.025(4) -0.013(3) 0.000(3) -0.005(3)
C53 0.013(4) 0.030(4) 0.025(4) -0.007(3) -0.001(3) -0.004(3)
C54 0.025(4) 0.026(4) 0.033(4) -0.015(3) -0.011(3) -0.004(3)
C55 0.017(4) 0.018(3) 0.021(4) -0.008(3) -0.007(3) 0.002(3)
C62 0.023(4) 0.024(4) 0.012(3) -0.005(3) -0.006(3) 0.000(3)
C63 0.021(4) 0.017(3) 0.028(4) -0.006(3) 0.001(3) -0.003(3)
C64 0.040(5) 0.022(4) 0.037(4) -0.018(4) -0.006(4) 0.005(3)
C65 0.030(4) 0.026(4) 0.034(4) -0.013(3) 0.002(4) 0.003(3)
C66 0.024(4) 0.025(4) 0.031(4) -0.009(3) -0.002(3) -0.002(3)
B1 0.022(4) 0.033(5) 0.019(4) -0.012(4) -0.001(4) 0.003(4)
C1 0.091(9) 0.086(8) 0.077(8) -0.041(7) -0.048(7) 0.021(7)
Cl1 0.079(2) 0.072(2) 0.111(2) -0.022(2) -0.037(2) -0.014(2)
Cl2 0.123(3) 0.122(3) 0.104(3) -0.052(2) -0.034(2) 0.003(2)
P1 0.0239(11) 0.0406(12) 0.0404(12) -0.0178(10) -0.0011(10) 0.0000(9)
F1 0.025(3) 0.134(5) 0.084(4) -0.083(4) 0.009(3) -0.014(3)
F2 0.030(3) 0.062(3) 0.102(4) -0.031(3) -0.029(3) 0.013(2)
F3 0.070(4) 0.060(4) 0.156(6) -0.061(4) -0.058(4) 0.032(3)
F4 0.060(4) 0.116(5) 0.067(4) -0.058(4) 0.018(3) -0.030(3)
F5 0.118(6) 0.035(3) 0.223(9) -0.021(4) -0.087(6) 0.003(3)
F6 0.089(5) 0.352(13) 0.056(4) -0.103(6) 0.019(4) -0.108(7)

loop_
_atom_site_label
_atom_site_type_symbol
_atom_site_fract_x
_atom_site_fract_y
_atom_site_fract_z
_atom_site_U_iso_or_equiv
_atom_site_thermal_displace_type
_atom_site_occupancy
_atom_site_calc_flag
_atom_site_refinement_flags
Co1 Co 0.59037(8) 0.81763(8) -0.20061(8) 0.0182(3) Uani 1 d .
N11 N 0.5264(4) 0.8234(5) -0.0342(5) 0.0195(12) Uani 1 d .
N12 N 0.4091(5) 0.8330(5) 0.0159(5) 0.0211(12) Uani 1 d .
N21 N 0.7533(5) 0.8073(5) -0.1137(5) 0.0193(12) Uani 1 d .
N31 N 0.4536(5) 0.9419(5) -0.2513(5) 0.0239(13) Uani 1 d .
N32 N 0.3387(5) 0.9316(5) -0.1848(5) 0.0229(13) Uani 1 d .
N41 N 0.6673(5) 0.9780(5) -0.3905(5) 0.0218(13) Uani 1 d .
N51 N 0.4432(5) 0.6955(5) -0.1291(5) 0.0245(13) Uani 1 d .
N52 N 0.3327(5) 0.7039(5) -0.0635(5) 0.0231(13) Uani 1 d .
N61 N 0.6430(5) 0.6647(5) -0.2543(5) 0.0200(12) Uani 1 d .
C13 C 0.4060(6) 0.8488(5) 0.1176(6) 0.022(2) Uani 1 d .
H13A H 0.3350(6) 0.8587(5) 0.1694(6) 0.027 Uiso 1 calc R
C14 C 0.5240(6) 0.8480(6) 0.1330(6) 0.023(2) Uani 1 d .
H14A H 0.5502(6) 0.8571(6) 0.1966(6) 0.027 Uiso 1 calc R
C15 C 0.5969(6) 0.8309(5) 0.0355(6) 0.0183(14) Uani 1 d .
C22 C 0.7258(6) 0.8214(6) -0.0094(6) 0.0219(15) Uani 1 d .
C23 C 0.8150(6) 0.8223(6) 0.0532(7) 0.030(2) Uani 1 d .
H23A H 0.7937(6) 0.8323(6) 0.1267(7) 0.036 Uiso 1 calc R
C24 C 0.9367(6) 0.8082(7) 0.0056(7) 0.036(2) Uani 1 d .
H24A H 0.9994(6) 0.8111(7) 0.0451(7) 0.043 Uiso 1 calc R
C25 C 0.9646(6) 0.7902(7) -0.0981(7) 0.033(2) Uani 1 d .
H25A H 1.0462(6) 0.7781(7) -0.1307(7) 0.040 Uiso 1 calc R
C26 C 0.8716(6) 0.7901(6) -0.1537(6) 0.026(2) Uani 1 d .
H26A H 0.8914(6) 0.7769(6) -0.2253(6) 0.031 Uiso 1 calc R
C33 C 0.2758(6) 1.0287(6) -0.2568(7) 0.027(2) Uani 1 d .
H33A H 0.1925(6) 1.0436(6) -0.2334(7) 0.033 Uiso 1 calc R
C34 C 0.3506(6) 1.1010(6) -0.3672(7) 0.027(2) Uani 1 d .
H34A H 0.3312(6) 1.1748(6) -0.4342(7) 0.032 Uiso 1 calc R
C35 C 0.4626(6) 1.0421(6) -0.3599(6) 0.025(2) Uani 1 d .
C42 C 0.5863(6) 1.0653(6) -0.4393(6) 0.022(2) Uani 1 d .
C43 C 0.6181(7) 1.1673(6) -0.5524(6) 0.032(2) Uani 1 d .
H43A H 0.5588(7) 1.2272(6) -0.5835(6) 0.038 Uiso 1 calc R
C44 C 0.7338(7) 1.1842(7) -0.6210(7) 0.035(2) Uani 1 d .
H44A H 0.7559(7) 1.2544(7) -0.7000(7) 0.042 Uiso 1 calc R
C45 C 0.8182(7) 1.0955(6) -0.5716(6) 0.031(2) Uani 1 d .
H45A H 0.9000(7) 1.1034(6) -0.6156(6) 0.037 Uiso 1 calc R
C46 C 0.7800(6) 0.9966(6) -0.4580(6) 0.027(2) Uani 1 d .
H46A H 0.8383(6) 0.9364(6) -0.4246(6) 0.032 Uiso 1 calc R
C53 C 0.2659(6) 0.6006(6) -0.0274(6) 0.025(2) Uani 1 d .
H53A H 0.1853(6) 0.5825(6) 0.0208(6) 0.030 Uiso 1 calc R
C54 C 0.3343(6) 0.5259(6) -0.0721(6) 0.027(2) Uani 1 d .
H54A H 0.3107(6) 0.4481(6) -0.0620(6) 0.032 Uiso 1 calc R
C55 C 0.4450(6) 0.5895(5) -0.1351(6) 0.0186(14) Uani 1 d .
C62 C 0.5579(6) 0.5720(6) -0.2076(6) 0.0206(15) Uani 1 d .
C63 C 0.5785(6) 0.4705(6) -0.2303(6) 0.025(2) Uani 1 d .
H63A H 0.5178(6) 0.4067(6) -0.1961(6) 0.030 Uiso 1 calc R
C64 C 0.6874(7) 0.4622(6) -0.3027(7) 0.032(2) Uani 1 d .
H64A H 0.7023(7) 0.3937(6) -0.3197(7) 0.038 Uiso 1 calc R
C65 C 0.7746(7) 0.5564(6) -0.3500(7) 0.032(2) Uani 1 d .
H65A H 0.8507(7) 0.5535(6) -0.3998(7) 0.038 Uiso 1 calc R
C66 C 0.7482(6) 0.6541(6) -0.3231(6) 0.028(2) Uani 1 d .
H66A H 0.8085(6) 0.7180(6) -0.3555(6) 0.034 Uiso 1 calc R
B1 B 0.3107(8) 0.8246(7) -0.0511(7) 0.025(2) Uani 1 d .
H1 H 0.2262(8) 0.8273(7) -0.0061(7) 0.030 Uiso 1 calc R
C1 C 0.1320(10) 0.4913(10) -0.3203(10) 0.079(3) Uani 1 d .
H1A H 0.0936(10) 0.4151(10) -0.3084(10) 0.095 Uiso 1 calc R
H1B H 0.1177(10) 0.5593(10) -0.4003(10) 0.095 Uiso 1 calc R
Cl1 Cl 0.0594(3) 0.5256(3) -0.1971(3) 0.0913(10) Uani 1 d .
Cl2 Cl 0.2844(4) 0.4713(3) -0.3300(3) 0.1145(12) Uani 1 d .
P1 P 1.0439(2) -0.2097(2) 0.3556(2) 0.0362(5) Uani 1 d .
F1 F 1.1825(4) -0.1954(6) 0.3602(5) 0.070(2) Uani 1 d .
F2 F 0.9060(4) -0.2292(5) 0.3535(5) 0.066(2) Uani 1 d .
F3 F 1.0567(5) -0.3545(5) 0.4089(7) 0.086(2) Uani 1 d .
F4 F 1.0056(5) -0.2342(6) 0.4976(5) 0.078(2) Uani 1 d .
F5 F 1.0256(7) -0.0705(5) 0.3170(8) 0.132(3) Uani 1 d .
F6 F 1.0835(6) -0.1930(10) 0.2228(6) 0.161(4) Uani 1 d .

loop_
_atom_type_symbol
_atom_type_description
_atom_type_scat_dispersion_real
_atom_type_scat_dispersion_imag
_atom_type_scat_source
C C 0.0033 0.0016 'International Tables Vol C Tables 4.2.6.8 and 6.1.1.4'
H H 0.0000 0.0000 'International Tables Vol C Tables 4.2.6.8 and 6.1.1.4'
B B 0.0013 0.0007 'International Tables Vol C Tables 4.2.6.8 and 6.1.1.4'
N N 0.0061 0.0033 'International Tables Vol C Tables 4.2.6.8 and 6.1.1.4'
F F 0.0171 0.0103 'International Tables Vol C Tables 4.2.6.8 and 6.1.1.4'
P P 0.1023 0.0942 'International Tables Vol C Tables 4.2.6.8 and 6.1.1.4'
Co Co 0.3494 0.9721 'International Tables Vol C Tables 4.2.6.8 and 6.1.1.4'
Cl Cl 0.1484 0.1585 'International Tables Vol C Tables 4.2.6.8 and 6.1.1.4'

loop_
_geom_angle_atom_site_label_1
_geom_angle_atom_site_label_2
_geom_angle_atom_site_label_3
_geom_angle
N31 Co1 N11 80.7(2)
N31 Co1 N51 80.6(2)
N11 Co1 N51 80.3(2)
N31 Co1 N61 127.6(2)
N11 Co1 N61 134.5(2)
N51 Co1 N61 72.2(2)
N31 Co1 N21 133.9(2)
N11 Co1 N21 72.0(2)
N51 Co1 N21 128.1(2)
N61 Co1 N21 97.5(2)
N31 Co1 N41 72.4(2)
N11 Co1 N41 127.7(2)
N51 Co1 N41 135.2(2)
N61 Co1 N41 96.9(2)
N21 Co1 N41 95.8(2)
C15 N11 N12 108.4(5)
C15 N11 Co1 124.3(4)
N12 N11 Co1 126.9(4)
C13 N12 N11 108.9(5)
C13 N12 B1 134.3(6)
N11 N12 B1 116.8(5)
C22 N21 C26 117.1(5)
C22 N21 Co1 114.3(4)
C26 N21 Co1 128.5(4)
C35 N31 N32 108.7(5)
C35 N31 Co1 124.5(5)
N32 N31 Co1 126.7(4)
N31 N32 C33 107.3(5)
N31 N32 B1 117.1(5)
C33 N32 B1 135.4(6)
C46 N41 C42 116.5(6)
C46 N41 Co1 128.8(4)
C42 N41 Co1 114.7(4)
C55 N51 N52 108.3(5)
C55 N51 Co1 124.1(4)
N52 N51 Co1 127.4(4)
C53 N52 N51 108.2(5)
C53 N52 B1 135.7(6)
N51 N52 B1 116.1(5)
C66 N61 C62 117.3(6)
C66 N61 Co1 127.5(4)
C62 N61 Co1 115.2(4)
N12 C13 C14 108.0(6)
C13 C14 C15 105.6(6)
N11 C15 C14 109.0(6)
N11 C15 C22 113.4(6)
C14 C15 C22 137.6(6)
N21 C22 C23 122.0(6)
N21 C22 C15 115.5(6)
C23 C22 C15 122.5(6)
C22 C23 C24 118.7(7)
C25 C24 C23 119.5(7)
C24 C25 C26 118.1(7)
N21 C26 C25 124.6(6)
C34 C33 N32 109.7(6)
C33 C34 C35 104.6(6)
N31 C35 C34 109.7(6)
N31 C35 C42 113.5(6)
C34 C35 C42 136.8(6)
N41 C42 C43 121.9(7)
N41 C42 C35 114.6(5)
C43 C42 C35 123.5(6)
C44 C43 C42 120.9(7)
C43 C44 C45 117.9(6)
C46 C45 C44 118.0(7)
N41 C46 C45 124.9(7)
N52 C53 C54 108.9(6)
C53 C54 C55 104.8(6)
N51 C55 C54 109.8(6)
N51 C55 C62 113.5(6)
C54 C55 C62 136.7(6)
N61 C62 C63 121.7(6)
N61 C62 C55 114.8(6)
C63 C62 C55 123.5(6)
C64 C63 C62 119.9(6)
C63 C64 C65 118.5(6)
C66 C65 C64 118.4(7)
N61 C66 C65 124.2(7)
N32 B1 N52 106.3(5)
N32 B1 N12 106.7(6)
N52 B1 N12 106.7(5)
Cl2 C1 Cl1 114.0(6)
F6 P1 F5 95.4(6)
F6 P1 F3 90.3(5)
F5 P1 F3 174.2(5)
F6 P1 F2 90.2(3)
F5 P1 F2 91.8(3)
F3 P1 F2 87.4(3)
F6 P1 F1 90.1(3)
F5 P1 F1 90.2(4)
F3 P1 F1 90.5(3)
F2 P1 F1 178.0(3)
F6 P1 F4 177.0(5)
F5 P1 F4 87.5(4)
F3 P1 F4 86.8(4)
F2 P1 F4 90.7(3)
F1 P1 F4 88.9(3)

loop_
_geom_bond_atom_site_label_1
_geom_bond_atom_site_label_2
_geom_bond_distance
Co1 N31 2.060(5)
Co1 N11 2.061(5)
Co1 N51 2.066(6)
Co1 N61 2.259(5)
Co1 N21 2.281(5)
Co1 N41 2.284(5)
N11 C15 1.324(8)
N11 N12 1.354(7)
N12 C13 1.350(8)
N12 B1 1.551(9)
N21 C22 1.346(8)
N21 C26 1.353(8)
N31 C35 1.322(8)
N31 N32 1.355(7)
N32 C33 1.365(8)
N32 B1 1.541(9)
N41 C46 1.330(8)
N41 C42 1.351(8)
N51 C55 1.330(8)
N51 N52 1.356(7)
N52 C53 1.354(8)
N52 B1 1.549(9)
N61 C66 1.337(8)
N61 C62 1.361(8)
C13 C14 1.378(9)
C14 C15 1.398(8)
C15 C22 1.454(9)
C22 C23 1.395(9)
C23 C24 1.401(10)
C24 C25 1.368(10)
C25 C26 1.368(9)
C33 C34 1.361(10)
C34 C35 1.402(9)
C35 C42 1.482(9)
C42 C43 1.368(9)
C43 C44 1.363(10)
C44 C45 1.389(10)
C45 C46 1.365(9)
C53 C54 1.383(9)
C54 C55 1.389(9)
C55 C62 1.453(8)
C62 C63 1.388(9)
C63 C64 1.381(9)
C64 C65 1.388(10)
C65 C66 1.378(9)
C1 Cl2 1.699(11)
C1 Cl1 1.781(11)
P1 F6 1.524(6)
P1 F5 1.550(6)
P1 F3 1.583(5)
P1 F2 1.594(5)
P1 F1 1.596(5)
P1 F4 1.602(6)
